data_4105876
loop_
_publ_author_name
'Vladimir Ya. Lee'
'Yuki Ito'
'Hiroyuki Yasuda'
'Kazunori Takanashi'
'Akira Sekiguchi'

_publ_section_title
;
 From Tetragermacyclobutene to Tetragermacyclobutadiene Dianion to
 Tetragermacyclobutadiene Transition Metal Complexes
;
_journal_name_full 'Journal of the American Chemical Society'
_journal_page_first 5103
_journal_page_last 5108
_journal_paper_doi 10.1021/ja111596g
_journal_volume 133
_journal_year 2011
_chemical_formula_sum 'C41 H89 Co Ge4 Si4'
_chemical_formula_weight 1043.77
_chemical_name_systematic
; 
 ? 
;
_space_group_IT_number 56
_symmetry_cell_setting orthorhombic
_symmetry_space_group_name_Hall '-P 2ab 2ac'
_symmetry_space_group_name_H-M 'P c c n'
_atom_sites_solution_hydrogens geom
_atom_sites_solution_primary direct
_atom_sites_solution_secondary difmap
_audit_creation_method SHELXL-97
_cell_angle_alpha 90.00
_cell_angle_beta 90.00
_cell_angle_gamma 90.00
_cell_formula_units_Z 4
_cell_length_a 19.3738(8)
_cell_length_b 15.9280(6)
_cell_length_c 17.0381(7)
_cell_measurement_reflns_used 8554
_cell_measurement_temperature 150
_cell_measurement_theta_max 26.44
_cell_measurement_theta_min 2.39
_cell_volume 5257.7(4)
_computing_cell_refinement 'APEX2 (Bruker AXS, 2006)'
_computing_data_collection 'APEX2 (Bruker AXS, 2006)'
_computing_data_reduction 'SAINT (Bruker AXS, 2004)'
_computing_molecular_graphics 'XSHEL (Bruker AXS,2002)'
_computing_publication_material 'XCIF (Bruker AXS, 2001)'
_computing_structure_refinement 'SHELXL-97 (Sheldrick, 1997)'
_computing_structure_solution 'SHELXS-97 (Sheldrick, 1997)'
_diffrn_ambient_temperature 150
_diffrn_detector_area_resol_mean 8.333
_diffrn_measured_fraction_theta_full 0.999
_diffrn_measured_fraction_theta_max 0.999
_diffrn_measurement_device_type 'Bruker APEXII CCD area detector'
_diffrn_measurement_method 'phi and omega scans'
_diffrn_radiation_monochromator graphite
_diffrn_radiation_source 'fine-focus sealed tube'
_diffrn_radiation_type MoK\a
_diffrn_radiation_wavelength 0.71073
_diffrn_reflns_av_R_equivalents 0.0251
_diffrn_reflns_av_sigmaI/netI 0.0218
_diffrn_reflns_limit_h_max 23
_diffrn_reflns_limit_h_min -24
_diffrn_reflns_limit_k_max 19
_diffrn_reflns_limit_k_min -15
_diffrn_reflns_limit_l_max 16
_diffrn_reflns_limit_l_min -21
_diffrn_reflns_number 26509
_diffrn_reflns_theta_full 26.45
_diffrn_reflns_theta_max 26.45
_diffrn_reflns_theta_min 1.66
_exptl_absorpt_coefficient_mu 2.685
_exptl_absorpt_correction_T_max 0.5533
_exptl_absorpt_correction_T_min 0.4365
_exptl_absorpt_correction_type empirical
_exptl_absorpt_process_details
;
SADABS Sheldrick 1996
;
_exptl_crystal_colour purple
_exptl_crystal_density_diffrn 1.319
_exptl_crystal_description prism
_exptl_crystal_F_000 2184
_exptl_crystal_size_max 0.37
_exptl_crystal_size_mid 0.25
_exptl_crystal_size_min 0.25
_refine_diff_density_max 0.355
_refine_diff_density_min -0.286
_refine_diff_density_rms 0.050
_refine_ls_extinction_method none
_refine_ls_goodness_of_fit_ref 1.042
_refine_ls_hydrogen_treatment constr
_refine_ls_matrix_type full
_refine_ls_number_parameters 254
_refine_ls_number_reflns 5410
_refine_ls_number_restraints 2
_refine_ls_restrained_S_all 1.042
_refine_ls_R_factor_all 0.0326
_refine_ls_R_factor_gt 0.0223
_refine_ls_shift/su_max 0.002
_refine_ls_shift/su_mean 0.000
_refine_ls_structure_factor_coef Fsqd
_refine_ls_weighting_details 'calc w=1/[\s^2^(Fo^2^)+(0.0195P)^2^+2.3831P] where P=(Fo^2^+2Fc^2^)/3'
_refine_ls_weighting_scheme calc
_refine_ls_wR_factor_gt 0.0511
_refine_ls_wR_factor_ref 0.0548
_reflns_number_gt 4346
_reflns_number_total 5410
_reflns_threshold_expression >2sigma(I)
_cod_data_source_file ja111596g_si_002.cif
_cod_data_source_block r4ge4cocp_0ma
_cod_database_code 4105876

loop_
_symmetry_equiv_pos_as_xyz
'x, y, z'
'-x+1/2, -y+1/2, z'
'-x, y+1/2, -z+1/2'
'x+1/2, -y, -z+1/2'
'-x, -y, -z'
'x-1/2, y-1/2, -z'
'x, -y-1/2, z-1/2'
'-x-1/2, y, z-1/2'

loop_
_atom_site_label
_atom_site_type_symbol
_atom_site_fract_x
_atom_site_fract_y
_atom_site_fract_z
_atom_site_U_iso_or_equiv
_atom_site_adp_type
_atom_site_occupancy
_atom_site_symmetry_multiplicity
_atom_site_calc_flag
_atom_site_refinement_flags
_atom_site_disorder_assembly
_atom_site_disorder_group
C1 C 0.51144(10) 0.15786(12) 0.07837(13) 0.0363(5) Uani 1 1 d . A 4
H1A H 0.4623 0.1472 0.0874 0.055 Uiso 1 1 calc R A 4
H1B H 0.5381 0.1079 0.0926 0.055 Uiso 1 1 calc R A 4
H1C H 0.5190 0.1710 0.0228 0.055 Uiso 1 1 calc R A 4
C2 C 0.49928(10) 0.34763(11) 0.09556(11) 0.0282(4) Uani 1 1 d . A 4
C3 C 0.42244(11) 0.33240(15) 0.07583(16) 0.0518(6) Uani 1 1 d . A 4
H3A H 0.3974 0.3176 0.1238 0.078 Uiso 1 1 calc R A 4
H3B H 0.4186 0.2864 0.0379 0.078 Uiso 1 1 calc R A 4
H3C H 0.4026 0.3836 0.0533 0.078 Uiso 1 1 calc R A 4
C4 C 0.50404(11) 0.42396(11) 0.14987(12) 0.0337(5) Uani 1 1 d . A 4
H4A H 0.5518 0.4310 0.1675 0.051 Uiso 1 1 calc R A 4
H4B H 0.4740 0.4154 0.1955 0.051 Uiso 1 1 calc R A 4
H4C H 0.4893 0.4743 0.1214 0.051 Uiso 1 1 calc R A 4
C5 C 0.53731(12) 0.36832(13) 0.01895(12) 0.0435(6) Uani 1 1 d . A 4
H5A H 0.5167 0.4183 -0.0051 0.065 Uiso 1 1 calc R A 4
H5B H 0.5335 0.3208 -0.0173 0.065 Uiso 1 1 calc R A 4
H5C H 0.5861 0.3791 0.0303 0.065 Uiso 1 1 calc R A 4
C6 C 0.51584(9) 0.22787(11) 0.24768(12) 0.0273(4) Uani 1 1 d . A 4
C7 C 0.54095(11) 0.13979(13) 0.27018(13) 0.0420(5) Uani 1 1 d . A 4
H7A H 0.5909 0.1360 0.2619 0.063 Uiso 1 1 calc R A 4
H7B H 0.5176 0.0979 0.2375 0.063 Uiso 1 1 calc R A 4
H7C H 0.5304 0.1291 0.3255 0.063 Uiso 1 1 calc R A 4
C8 C 0.43690(10) 0.22979(13) 0.25881(14) 0.0410(5) Uani 1 1 d . A 4
H8A H 0.4254 0.2118 0.3122 0.061 Uiso 1 1 calc R A 4
H8B H 0.4152 0.1918 0.2209 0.061 Uiso 1 1 calc R A 4
H8C H 0.4199 0.2870 0.2503 0.061 Uiso 1 1 calc R A 4
C9 C 0.54890(10) 0.29139(13) 0.30394(11) 0.0349(5) Uani 1 1 d . A 4
H9A H 0.5363 0.2774 0.3581 0.052 Uiso 1 1 calc R A 4
H9B H 0.5323 0.3480 0.2914 0.052 Uiso 1 1 calc R A 4
H9C H 0.5992 0.2894 0.2983 0.052 Uiso 1 1 calc R A 4
C10 C 0.82561(10) -0.03929(12) 0.08011(12) 0.0348(5) Uani 1 1 d . A 4
H10A H 0.8330 -0.0997 0.0867 0.052 Uiso 1 1 calc R A 4
H10B H 0.8665 -0.0087 0.0982 0.052 Uiso 1 1 calc R A 4
H10C H 0.8175 -0.0268 0.0246 0.052 Uiso 1 1 calc R A 4
C11 C 0.66907(10) -0.05352(12) 0.08905(12) 0.0296(4) Uani 1 1 d . A 4
C12 C 0.68205(12) -0.14610(13) 0.06647(15) 0.0481(6) Uani 1 1 d . A 4
H12A H 0.6924 -0.1787 0.1138 0.072 Uiso 1 1 calc R A 4
H12B H 0.7212 -0.1493 0.0302 0.072 Uiso 1 1 calc R A 4
H12C H 0.6408 -0.1691 0.0410 0.072 Uiso 1 1 calc R A 4
C13 C 0.60491(10) -0.04909(13) 0.14104(12) 0.0352(5) Uani 1 1 d . A 4
H13A H 0.5642 -0.0653 0.1104 0.053 Uiso 1 1 calc R A 4
H13B H 0.5991 0.0084 0.1605 0.053 Uiso 1 1 calc R A 4
H13C H 0.6103 -0.0875 0.1855 0.053 Uiso 1 1 calc R A 4
C14 C 0.65445(11) -0.00444(14) 0.01335(12) 0.0400(5) Uani 1 1 d . A 4
H14A H 0.6140 -0.0285 -0.0130 0.060 Uiso 1 1 calc R A 4
H14B H 0.6946 -0.0080 -0.0215 0.060 Uiso 1 1 calc R A 4
H14C H 0.6454 0.0545 0.0262 0.060 Uiso 1 1 calc R A 4
C15 C 0.76190(9) -0.03954(11) 0.24664(11) 0.0261(4) Uani 1 1 d . A 4
C16 C 0.83470(10) -0.01179(12) 0.27166(12) 0.0351(5) Uani 1 1 d . A 4
H16A H 0.8390 0.0491 0.2655 0.053 Uiso 1 1 calc R A 4
H16B H 0.8691 -0.0400 0.2387 0.053 Uiso 1 1 calc R A 4
H16C H 0.8423 -0.0269 0.3267 0.053 Uiso 1 1 calc R A 4
C17 C 0.75716(10) -0.13562(12) 0.25527(14) 0.0377(5) Uani 1 1 d . A 4
H17A H 0.7713 -0.1518 0.3084 0.057 Uiso 1 1 calc R A 4
H17B H 0.7877 -0.1624 0.2169 0.057 Uiso 1 1 calc R A 4
H17C H 0.7095 -0.1537 0.2461 0.057 Uiso 1 1 calc R A 4
C18 C 0.70966(11) 0.00125(13) 0.30224(11) 0.0351(5) Uani 1 1 d . A 4
H18A H 0.6629 -0.0167 0.2880 0.053 Uiso 1 1 calc R A 4
H18B H 0.7130 0.0625 0.2981 0.053 Uiso 1 1 calc R A 4
H18C H 0.7196 -0.0159 0.3563 0.053 Uiso 1 1 calc R A 4
C19 C 0.7580(7) 0.1687(2) -0.0608(3) 0.0511(18) Uani 0.50 1 d PGD A -1
H19 H 0.7651 0.1098 -0.0574 0.061 Uiso 0.50 1 calc PR A -1
C20 C 0.6930(4) 0.2101(6) -0.0617(4) 0.0455(19) Uani 0.50 1 d PGD A -1
H20 H 0.6491 0.1838 -0.0590 0.055 Uiso 0.50 1 calc PR A -1
C21 C 0.7053(3) 0.2978(5) -0.0672(4) 0.0342(18) Uani 0.50 1 d PGD A -1
H21 H 0.6711 0.3404 -0.0689 0.041 Uiso 0.50 1 calc PR A -1
C22 C 0.7779(3) 0.3106(3) -0.0697(3) 0.0249(13) Uani 0.50 1 d PGD A -1
H22 H 0.8006 0.3633 -0.0734 0.030 Uiso 0.50 1 calc PR A -1
C23 C 0.8104(3) 0.2308(6) -0.0658(4) 0.043(2) Uani 0.50 1 d PGD A -1
H23 H 0.8587 0.2207 -0.0663 0.051 Uiso 0.50 1 calc PR A -1
Co1 Co 0.7500 0.2500 0.033563(18) 0.01954(8) Uani 1 2 d S . .
Ge1 Ge 0.663964(9) 0.255146(11) 0.139767(11) 0.02269(6) Uani 1 1 d . . .
Ge2 Ge 0.745736(9) 0.145150(11) 0.142924(11) 0.02282(6) Uani 1 1 d . . .
Si1 Si 0.54009(2) 0.24913(3) 0.14037(3) 0.02091(10) Uani 1 1 d . . .
Si2 Si 0.74869(2) -0.00589(3) 0.13919(3) 0.02106(10) Uani 1 1 d . . .

loop_
_atom_site_aniso_label
_atom_site_aniso_U_11
_atom_site_aniso_U_22
_atom_site_aniso_U_33
_atom_site_aniso_U_23
_atom_site_aniso_U_13
_atom_site_aniso_U_12
C1 0.0340(11) 0.0273(10) 0.0477(13) -0.0092(9) -0.0097(10) -0.0006(9)
C2 0.0317(10) 0.0238(9) 0.0292(10) 0.0009(8) -0.0078(8) 0.0067(8)
C3 0.0405(13) 0.0477(13) 0.0673(17) -0.0028(12) -0.0289(12) 0.0141(11)
C4 0.0446(12) 0.0230(10) 0.0336(12) 0.0007(8) -0.0001(9) 0.0040(9)
C5 0.0706(16) 0.0330(11) 0.0269(12) 0.0047(9) -0.0037(11) 0.0171(11)
C6 0.0233(9) 0.0272(10) 0.0316(10) 0.0043(8) 0.0061(8) 0.0016(7)
C7 0.0508(13) 0.0349(12) 0.0403(13) 0.0150(10) 0.0162(10) 0.0087(10)
C8 0.0284(11) 0.0377(12) 0.0568(15) -0.0020(10) 0.0139(10) -0.0027(9)
C9 0.0371(11) 0.0424(12) 0.0252(11) 0.0022(9) 0.0010(9) 0.0020(9)
C10 0.0328(11) 0.0315(10) 0.0402(12) -0.0081(9) 0.0092(9) 0.0020(9)
C11 0.0313(10) 0.0255(9) 0.0320(11) -0.0060(8) -0.0001(9) -0.0062(8)
C12 0.0506(13) 0.0316(11) 0.0620(16) -0.0197(11) -0.0034(12) -0.0083(10)
C13 0.0269(10) 0.0359(11) 0.0428(13) 0.0035(9) -0.0012(9) -0.0049(8)
C14 0.0423(12) 0.0492(13) 0.0285(11) -0.0028(9) -0.0065(9) -0.0133(10)
C15 0.0273(10) 0.0220(9) 0.0289(10) 0.0036(8) -0.0001(8) 0.0013(7)
C16 0.0357(11) 0.0342(11) 0.0355(12) 0.0082(9) -0.0073(9) -0.0037(9)
C17 0.0347(11) 0.0262(10) 0.0521(13) 0.0132(9) -0.0009(10) -0.0010(9)
C18 0.0404(12) 0.0395(11) 0.0254(11) 0.0034(9) 0.0040(9) 0.0008(9)
C19 0.096(6) 0.036(3) 0.021(3) -0.011(2) 0.010(4) 0.000(4)
C20 0.049(5) 0.068(5) 0.019(3) 0.002(3) -0.011(3) -0.020(4)
C21 0.030(3) 0.054(4) 0.019(3) 0.015(3) -0.002(2) 0.001(3)
C22 0.026(3) 0.029(3) 0.020(2) 0.012(2) -0.003(3) -0.005(2)
C23 0.047(4) 0.058(5) 0.024(3) 0.013(3) 0.014(3) 0.021(4)
Co1 0.02229(16) 0.02070(16) 0.01563(15) 0.000 0.000 -0.00105(14)
Ge1 0.01732(10) 0.01950(10) 0.03127(11) 0.00026(8) 0.00163(7) -0.00047(7)
Ge2 0.02125(10) 0.01531(9) 0.03189(11) 0.00101(7) 0.00017(9) -0.00064(7)
Si1 0.0177(2) 0.0194(2) 0.0256(2) -0.0004(2) -0.00348(18) 0.00021(18)
Si2 0.0229(2) 0.0161(2) 0.0242(2) -0.00261(18) 0.0025(2) -0.00079(18)

loop_
_atom_type_symbol
_atom_type_description
_atom_type_scat_dispersion_real
_atom_type_scat_dispersion_imag
_atom_type_scat_source
C C 0.0033 0.0016 'International Tables Vol C Tables 4.2.6.8 and 6.1.1.4'
H H 0.0000 0.0000 'International Tables Vol C Tables 4.2.6.8 and 6.1.1.4'
Si Si 0.0817 0.0704 'International Tables Vol C Tables 4.2.6.8 and 6.1.1.4'
Co Co 0.3494 0.9721 'International Tables Vol C Tables 4.2.6.8 and 6.1.1.4'
Ge Ge 0.1547 1.8001 'International Tables Vol C Tables 4.2.6.8 and 6.1.1.4'

loop_
_geom_angle_atom_site_label_1
_geom_angle_atom_site_label_2
_geom_angle_atom_site_label_3
_geom_angle
_geom_angle_site_symmetry_1
_geom_angle_site_symmetry_3
Si1 C1 H1A 109.5 . .
Si1 C1 H1B 109.5 . .
Si1 C1 H1C 109.5 . .
C4 C2 C5 108.34(16) . .
C4 C2 C3 108.31(17) . .
C5 C2 C3 108.13(18) . .
C4 C2 Si1 112.62(13) . .
C5 C2 Si1 108.46(13) . .
C3 C2 Si1 110.84(14) . .
C7 C6 C9 108.34(17) . .
C7 C6 C8 107.58(16) . .
C9 C6 C8 108.93(16) . .
C7 C6 Si1 108.79(13) . .
C9 C6 Si1 112.15(13) . .
C8 C6 Si1 110.91(14) . .
Si2 C10 H10A 109.5 . .
Si2 C10 H10B 109.5 . .
Si2 C10 H10C 109.5 . .
C13 C11 C14 108.28(17) . .
C13 C11 C12 108.72(16) . .
C14 C11 C12 107.89(17) . .
C13 C11 Si2 112.17(13) . .
C14 C11 Si2 108.72(13) . .
C12 C11 Si2 110.93(14) . .
C18 C15 C16 108.22(16) . .
C18 C15 C17 108.86(16) . .
C16 C15 C17 108.28(15) . .
C18 C15 Si2 112.49(13) . .
C16 C15 Si2 107.79(12) . .
C17 C15 Si2 111.08(14) . .
C20 C19 C23 108.0 . .
C20 C19 Co1 69.6(3) . .
C23 C19 Co1 70.4(2) . .
C20 C19 H19 126.0 . .
C23 C19 H19 126.0 . .
Co1 C19 H19 125.6 . .
C21 C20 C19 108.0 . .
C21 C20 Co1 70.10(17) . .
C19 C20 Co1 70.2(3) . .
C21 C20 H20 126.0 . .
C19 C20 H20 126.0 . .
Co1 C20 H20 125.3 . .
C22 C21 C20 108.0 . .
C22 C21 Co1 70.4(3) . .
C20 C21 Co1 69.68(17) . .
C22 C21 H21 126.0 . .
C20 C21 H21 126.0 . .
Co1 C21 H21 125.5 . .
C21 C22 C23 108.0 . .
C21 C22 Co1 69.6(3) . .
C23 C22 Co1 70.1(2) . .
C21 C22 H22 126.0 . .
C23 C22 H22 126.0 . .
Co1 C22 H22 125.9 . .
C22 C23 C19 108.0 . .
C22 C23 Co1 70.0(2) . .
C19 C23 Co1 69.61(18) . .
C22 C23 H23 126.0 . .
C19 C23 H23 126.0 . .
Co1 C23 H23 126.0 . .
C20 Co1 C20 76.25(17) . 2_655
C20 Co1 C21 57.1(5) . 2_655
C20 Co1 C21 40.22(10) 2_655 2_655
C20 Co1 C21 40.22(10) . .
C20 Co1 C21 57.1(3) 2_655 .
C21 Co1 C21 67.74(16) 2_655 .
C20 Co1 C19 40.20(7) . .
C20 Co1 C19 62.8(5) 2_655 .
C21 Co1 C19 25.0(7) 2_655 .
C21 Co1 C19 67.47(8) . .
C20 Co1 C19 62.8(2) . 2_655
C20 Co1 C19 40.2(6) 2_655 2_655
C21 Co1 C19 67.5(3) 2_655 2_655
C21 Co1 C19 25.0(2) . 2_655
C19 Co1 C19 78.1(2) . 2_655
C20 Co1 C22 67.40(8) . .
C20 Co1 C22 18.5(4) 2_655 .
C21 Co1 C22 50.1(4) 2_655 .
C21 Co1 C22 40.06(7) . .
C19 Co1 C22 67.27(9) . .
C19 Co1 C22 21.77(19) 2_655 .
C20 Co1 C22 18.5(7) . 2_655
C20 Co1 C22 67.40(9) 2_655 2_655
C21 Co1 C22 40.06(8) 2_655 2_655
C21 Co1 C22 50.1(5) . 2_655
C19 Co1 C22 21.8(7) . 2_655
C19 Co1 C22 67.3(2) 2_655 2_655
C22 Co1 C22 64.26(16) . 2_655
C20 Co1 C23 26.4(6) . 2_655
C20 Co1 C23 67.38(8) 2_655 2_655
C21 Co1 C23 67.28(6) 2_655 2_655
C21 Co1 C23 15.2(5) . 2_655
C19 Co1 C23 60.1(5) . 2_655
C19 Co1 C23 40.0(5) 2_655 2_655
C22 Co1 C23 52.3(3) . 2_655
C22 Co1 C23 39.94(10) 2_655 2_655
C20 Co1 C23 67.38(7) . .
C20 Co1 C23 26.4(5) 2_655 .
C21 Co1 C23 15.2(6) 2_655 .
C21 Co1 C23 67.28(6) . .
C19 Co1 C23 40.02(10) . .
C19 Co1 C23 60.1(2) 2_655 .
C22 Co1 C23 39.94(9) . .
C22 Co1 C23 52.3(5) 2_655 .
C23 Co1 C23 71.08(16) 2_655 .
C20 Co1 Ge1 103.1(2) . .
C20 Co1 Ge1 158.5(3) 2_655 .
C21 Co1 Ge1 154.9(3) 2_655 .
C21 Co1 Ge1 108.35(11) . .
C19 Co1 Ge1 129.9(3) . .
C19 Co1 Ge1 120.0(3) 2_655 .
C22 Co1 Ge1 141.5(2) . .
C22 Co1 Ge1 117.5(2) 2_655 .
C23 Co1 Ge1 102.27(14) 2_655 .
C23 Co1 Ge1 169.7(3) . .
C20 Co1 Ge1 158.5(3) . 2_655
C20 Co1 Ge1 103.08(16) 2_655 2_655
C21 Co1 Ge1 108.3(2) 2_655 2_655
C21 Co1 Ge1 154.9(2) . 2_655
C19 Co1 Ge1 120.0(3) . 2_655
C19 Co1 Ge1 129.9(3) 2_655 2_655
C22 Co1 Ge1 117.53(14) . 2_655
C22 Co1 Ge1 141.5(3) 2_655 2_655
C23 Co1 Ge1 169.7(2) 2_655 2_655
C23 Co1 Ge1 102.27(16) . 2_655
Ge1 Co1 Ge1 85.368(14) . 2_655
C20 Co1 Ge2 144.0(3) . 2_655
C20 Co1 Ge2 111.2(2) 2_655 2_655
C21 Co1 Ge2 148.2(3) 2_655 2_655
C21 Co1 Ge2 112.7(2) . 2_655
C19 Co1 Ge2 173.1(3) . 2_655
C19 Co1 Ge2 99.38(11) 2_655 2_655
C22 Co1 Ge2 108.18(14) . 2_655
C22 Co1 Ge2 161.5(3) 2_655 2_655
C23 Co1 Ge2 121.7(3) 2_655 2_655
C23 Co1 Ge2 133.3(3) . 2_655
Ge1 Co1 Ge2 56.841(8) . 2_655
Ge1 Co1 Ge2 56.821(8) 2_655 2_655
C20 Co1 Ge2 111.24(19) . .
C20 Co1 Ge2 144.0(3) 2_655 .
C21 Co1 Ge2 112.72(19) 2_655 .
C21 Co1 Ge2 148.2(2) . .
C19 Co1 Ge2 99.38(11) . .
C19 Co1 Ge2 173.1(3) 2_655 .
C22 Co1 Ge2 161.5(2) . .
C22 Co1 Ge2 108.18(12) 2_655 .
C23 Co1 Ge2 133.3(3) 2_655 .
C23 Co1 Ge2 121.7(2) . .
Ge1 Co1 Ge2 56.822(8) . .
Ge1 Co1 Ge2 56.841(8) 2_655 .
Ge2 Co1 Ge2 83.810(13) 2_655 .
Ge2 Ge1 Ge2 90.081(9) . 2_655
Ge2 Ge1 Si1 129.814(14) . .
Ge2 Ge1 Si1 140.028(14) 2_655 .
Ge2 Ge1 Co1 62.484(7) . .
Ge2 Ge1 Co1 62.474(7) 2_655 .
Si1 Ge1 Co1 132.719(15) . .
Ge1 Ge2 Ge1 89.859(9) . 2_655
Ge1 Ge2 Si2 139.150(14) . .
Ge1 Ge2 Si2 130.793(14) 2_655 .
Ge1 Ge2 Co1 60.694(7) . .
Ge1 Ge2 Co1 60.686(7) 2_655 .
Si2 Ge2 Co1 130.254(15) . .
C1 Si1 C2 106.70(9) . .
C1 Si1 C6 109.07(9) . .
C2 Si1 C6 115.05(8) . .
C1 Si1 Ge1 108.86(7) . .
C2 Si1 Ge1 112.22(6) . .
C6 Si1 Ge1 104.83(6) . .
C1 Si1 Co1 92.43(7) . .
C2 Si1 Co1 102.21(6) . .
C6 Si1 Co1 127.85(6) . .
Ge1 Si1 Co1 23.949(9) . .
C10 Si2 C11 106.72(9) . .
C10 Si2 C15 109.02(9) . .
C11 Si2 C15 114.84(8) . .
C10 Si2 Ge2 108.46(6) . .
C11 Si2 Ge2 112.81(6) . .
C15 Si2 Ge2 104.85(6) . .
C10 Si2 Co1 92.19(6) . .
C11 Si2 Co1 100.74(6) . .
C15 Si2 Co1 129.66(6) . .
Ge2 Si2 Co1 25.394(9) . .

loop_
_geom_bond_atom_site_label_1
_geom_bond_atom_site_label_2
_geom_bond_distance
_geom_bond_site_symmetry_2
C1 Si1 1.8808(19) .
C1 H1A 0.9800 .
C1 H1B 0.9800 .
C1 H1C 0.9800 .
C2 C4 1.531(3) .
C2 C5 1.535(3) .
C2 C3 1.545(3) .
C2 Si1 1.9156(18) .
C3 H3A 0.9800 .
C3 H3B 0.9800 .
C3 H3C 0.9800 .
C4 H4A 0.9800 .
C4 H4B 0.9800 .
C4 H4C 0.9800 .
C5 H5A 0.9800 .
C5 H5B 0.9800 .
C5 H5C 0.9800 .
C6 C7 1.534(3) .
C6 C9 1.534(3) .
C6 C8 1.541(3) .
C6 Si1 1.918(2) .
C7 H7A 0.9800 .
C7 H7B 0.9800 .
C7 H7C 0.9800 .
C8 H8A 0.9800 .
C8 H8B 0.9800 .
C8 H8C 0.9800 .
C9 H9A 0.9800 .
C9 H9B 0.9800 .
C9 H9C 0.9800 .
C10 Si2 1.8753(19) .
C10 H10A 0.9800 .
C10 H10B 0.9800 .
C10 H10C 0.9800 .
C11 C13 1.528(3) .
C11 C14 1.534(3) .
C11 C12 1.545(3) .
C11 Si2 1.9197(19) .
C12 H12A 0.9800 .
C12 H12B 0.9800 .
C12 H12C 0.9800 .
C13 H13A 0.9800 .
C13 H13B 0.9800 .
C13 H13C 0.9800 .
C14 H14A 0.9800 .
C14 H14B 0.9800 .
C14 H14C 0.9800 .
C15 C18 1.531(3) .
C15 C16 1.538(2) .
C15 C17 1.540(2) .
C15 Si2 1.9247(19) .
C16 H16A 0.9800 .
C16 H16B 0.9800 .
C16 H16C 0.9800 .
C17 H17A 0.9800 .
C17 H17B 0.9800 .
C17 H17C 0.9800 .
C18 H18A 0.9800 .
C18 H18B 0.9800 .
C18 H18C 0.9800 .
C19 C20 1.4200 .
C19 C23 1.4200 .
C19 Co1 2.070(4) .
C19 H19 0.9500 .
C20 C21 1.4200 .
C20 Co1 2.062(5) .
C20 H20 0.9500 .
C21 C22 1.4200 .
C21 Co1 2.068(6) .
C21 H21 0.9500 .
C22 C23 1.4200 .
C22 Co1 2.078(4) .
C22 H22 0.9500 .
C23 Co1 2.080(6) .
C23 H23 0.9500 .
Co1 C20 2.062(5) 2_655
Co1 C21 2.068(6) 2_655
Co1 C19 2.070(4) 2_655
Co1 C22 2.078(4) 2_655
Co1 C23 2.080(6) 2_655
Co1 Ge1 2.4616(3) .
Co1 Ge1 2.4616(3) 2_655
Co1 Ge2 2.5035(3) 2_655
Co1 Ge2 2.5036(3) .
Ge1 Ge2 2.3627(3) .
Ge1 Ge2 2.3634(3) 2_655
Ge1 Si1 2.4018(5) .
Ge2 Ge1 2.3634(3) 2_655
Ge2 Si2 2.4073(5) .
